data_7153254
loop_
_publ_author_name
'Petrova, Tetyana'
'Tarabara, Igor'
'Palchikov, Vitaliy'
'Kasyan, Liliya'
'Kosenkov, Dmytro'
'Okovytyy, Sergiy'
'Gorb, Leonid'
'Shishkina, Svetlana'
'Shishkin, Oleg'
'Leszczynski, Jerzy'

_publ_section_title
;
 Ethanolysis of N-substituted norbornane epoxyimides: discovery of diverse
 pathways depending on substituent's character.
;
_journal_issue 9
_journal_name_full 'Organic &amp; biomolecular chemistry'
_journal_page_first 2142
_journal_page_last 2157
_journal_paper_doi 10.1039/b917850c
_journal_volume 8
_journal_year 2010
_chemical_formula_moiety 'C10 H13 N O4'
_chemical_formula_sum 'C10 H13 N O4'
_chemical_formula_weight 211.21
_chemical_name_systematic
;
?
;
_space_group_IT_number 14
_symmetry_cell_setting monoclinic
_symmetry_space_group_name_Hall '-P 2ybc'
_symmetry_space_group_name_H-M 'P 1 21/c 1'
_atom_sites_solution_hydrogens difmap
_atom_sites_solution_primary direct
_atom_sites_solution_secondary difmap
_audit_creation_method SHELXL-97
_cell_angle_alpha 90.00
_cell_angle_beta 111.676(13)
_cell_angle_gamma 90.00
_cell_formula_units_Z 4
_cell_length_a 11.2977(16)
_cell_length_b 6.6557(9)
_cell_length_c 13.778(2)
_cell_measurement_reflns_used 3258
_cell_measurement_temperature 293(2)
_cell_measurement_theta_max 32
_cell_measurement_theta_min 4
_cell_volume 962.8(3)
_computing_cell_refinement
;
CrysAlis RED, Oxford Diffraction Ltd.,
Version 1.171.27p5 beta (release 01-04-2005 CrysAlis171 .NET)
(compiled Apr 1 2005,17:53:34)
;
_computing_data_collection
;
CrysAlis CCD, Oxford Diffraction Ltd.,
Version 1.171.27p5 beta (release 01-04-2005 CrysAlis171 .NET)
(compiled Apr 1 2005,17:53:34)
;
_computing_data_reduction
;
CrysAlis RED, Oxford Diffraction Ltd.,
Version 1.171.27p5 beta (release 01-04-2005 CrysAlis171 .NET)
(compiled Apr 1 2005,17:53:34)
;
_computing_molecular_graphics 'XP (Siemens, 1998)'
_computing_publication_material 'SHELXTL (Sheldrick, 1998)'
_computing_structure_refinement 'SHELXTL (Sheldrick, 1998)'
_computing_structure_solution 'SHELXTL (Sheldrick, 1998)'
_diffrn_ambient_temperature 293(2)
_diffrn_detector_area_resol_mean 16.1827
_diffrn_measured_fraction_theta_full 0.976
_diffrn_measured_fraction_theta_max 0.976
_diffrn_measurement_device_type Xcalibur"3
_diffrn_measurement_method \w-scans
_diffrn_radiation_monochromator graphite
_diffrn_radiation_source 'Enhance (Mo) X-ray Source'
_diffrn_radiation_type MoK\a
_diffrn_radiation_wavelength 0.71073
_diffrn_reflns_av_R_equivalents 0.0138
_diffrn_reflns_av_sigmaI/netI 0.0151
_diffrn_reflns_limit_h_max 14
_diffrn_reflns_limit_h_min -13
_diffrn_reflns_limit_k_max 8
_diffrn_reflns_limit_k_min -8
_diffrn_reflns_limit_l_max 17
_diffrn_reflns_limit_l_min -17
_diffrn_reflns_number 4738
_diffrn_reflns_theta_full 27.50
_diffrn_reflns_theta_max 27.50
_diffrn_reflns_theta_min 3.05
_diffrn_standards_interval_count 50
_diffrn_standards_number 2
_exptl_absorpt_coefficient_mu 0.113
_exptl_absorpt_correction_type none
_exptl_crystal_colour colourless
_exptl_crystal_density_diffrn 1.457
_exptl_crystal_density_method 'not measured'
_exptl_crystal_description block
_exptl_crystal_F_000 448
_exptl_crystal_size_max 0.30
_exptl_crystal_size_mid 0.20
_exptl_crystal_size_min 0.20
_refine_diff_density_max 0.239
_refine_diff_density_min -0.174
_refine_diff_density_rms 0.036
_refine_ls_extinction_method none
_refine_ls_goodness_of_fit_ref 1.075
_refine_ls_hydrogen_treatment refall
_refine_ls_matrix_type full
_refine_ls_number_parameters 188
_refine_ls_number_reflns 2154
_refine_ls_number_restraints 0
_refine_ls_restrained_S_all 1.075
_refine_ls_R_factor_all 0.0402
_refine_ls_R_factor_gt 0.0353
_refine_ls_shift/su_max 0.000
_refine_ls_shift/su_mean 0.000
_refine_ls_structure_factor_coef Fsqd
_refine_ls_weighting_details 'calc w=1/[\s^2^(Fo^2^)+(0.0583P)^2^+0.1505P] where P=(Fo^2^+2Fc^2^)/3'
_refine_ls_weighting_scheme calc
_refine_ls_wR_factor_gt 0.0954
_refine_ls_wR_factor_ref 0.0994
_reflns_number_gt 1874
_reflns_number_total 2154
_reflns_threshold_expression >2sigma(I)
_cod_data_source_file b917850c.txt
_cod_data_source_block KAS29
_cod_original_cell_volume 962.8(2)
_cod_original_sg_symbol_H-M P2(1)/c
_cod_database_code 7153254

loop_
_symmetry_equiv_pos_as_xyz
'x, y, z'
'-x, y+1/2, -z+1/2'
'-x, -y, -z'
'x, -y-1/2, z-1/2'

loop_
_atom_site_label
_atom_site_type_symbol
_atom_site_fract_x
_atom_site_fract_y
_atom_site_fract_z
_atom_site_U_iso_or_equiv
_atom_site_adp_type
_atom_site_occupancy
_atom_site_symmetry_multiplicity
_atom_site_calc_flag
N1 N 0.22091(9) 0.47728(15) 0.18930(7) 0.0269(2) Uani 1 1 d
O1 O 0.04648(8) 0.27139(13) 0.11949(6) 0.0359(2) Uani 1 1 d
O2 O 0.41356(8) 0.61949(15) 0.28803(7) 0.0435(3) Uani 1 1 d
O3 O 0.07674(8) 0.43697(15) 0.33119(7) 0.0371(2) Uani 1 1 d
H3O H 0.0509(18) 0.536(3) 0.3583(14) 0.060(5) Uiso 1 1 d
O4 O 0.32526(9) 0.42670(17) 0.57609(7) 0.0435(3) Uani 1 1 d
H4O H 0.406(2) 0.427(3) 0.6111(15) 0.062(5) Uiso 1 1 d
C1 C 0.15167(10) 0.30234(17) 0.18585(8) 0.0267(2) Uani 1 1 d
C2 C 0.23267(11) 0.16305(17) 0.27135(8) 0.0283(3) Uani 1 1 d
H2 H 0.2432(14) 0.032(2) 0.2406(12) 0.043(4) Uiso 1 1 d
C3 C 0.19312(11) 0.12141(18) 0.36606(9) 0.0305(3) Uani 1 1 d
H3 H 0.1282(15) 0.014(3) 0.3526(12) 0.048(4) Uiso 1 1 d
C4 C 0.16485(10) 0.31848(19) 0.41175(8) 0.0286(3) Uani 1 1 d
H4 H 0.1314(14) 0.290(2) 0.4669(12) 0.038(4) Uiso 1 1 d
C5 C 0.29835(10) 0.41682(18) 0.46599(8) 0.0279(3) Uani 1 1 d
H5 H 0.2978(13) 0.555(2) 0.4366(11) 0.034(4) Uiso 1 1 d
C6 C 0.38763(10) 0.26999(17) 0.44045(8) 0.0275(2) Uani 1 1 d
H6 H 0.4790(14) 0.289(2) 0.4842(11) 0.036(4) Uiso 1 1 d
C7 C 0.32530(12) 0.06725(19) 0.44854(10) 0.0355(3) Uani 1 1 d
H7B H 0.3237(15) 0.042(2) 0.5212(12) 0.047(4) Uiso 1 1 d
H7A H 0.3664(16) -0.045(3) 0.4278(13) 0.050(4) Uiso 1 1 d
C8 C 0.36171(10) 0.27396(18) 0.32159(9) 0.0284(3) Uani 1 1 d
H8 H 0.4308(15) 0.207(2) 0.3051(12) 0.044(4) Uiso 1 1 d
C9 C 0.33988(10) 0.47646(18) 0.26801(8) 0.0284(2) Uani 1 1 d
C10 C 0.16645(13) 0.6502(2) 0.12283(10) 0.0356(3) Uani 1 1 d
H10C H 0.1094(16) 0.601(2) 0.0541(13) 0.051(5) Uiso 1 1 d
H10B H 0.1121(18) 0.727(3) 0.1517(14) 0.061(5) Uiso 1 1 d
H10A H 0.2372(17) 0.732(3) 0.1241(13) 0.051(5) Uiso 1 1 d

loop_
_atom_site_aniso_label
_atom_site_aniso_U_11
_atom_site_aniso_U_22
_atom_site_aniso_U_33
_atom_site_aniso_U_23
_atom_site_aniso_U_13
_atom_site_aniso_U_12
N1 0.0251(4) 0.0309(5) 0.0229(4) 0.0011(4) 0.0069(4) -0.0017(4)
O1 0.0331(4) 0.0426(5) 0.0252(4) -0.0018(3) 0.0029(3) -0.0099(4)
O2 0.0323(5) 0.0527(6) 0.0385(5) 0.0073(4) 0.0049(4) -0.0162(4)
O3 0.0294(4) 0.0502(6) 0.0272(4) -0.0005(4) 0.0051(3) 0.0147(4)
O4 0.0322(5) 0.0717(7) 0.0237(4) -0.0093(4) 0.0069(4) 0.0004(4)
C1 0.0282(5) 0.0311(5) 0.0208(5) -0.0037(4) 0.0090(4) -0.0026(4)
C2 0.0306(6) 0.0264(5) 0.0261(5) -0.0020(4) 0.0083(4) 0.0012(4)
C3 0.0299(6) 0.0297(6) 0.0284(5) 0.0047(4) 0.0066(4) -0.0035(4)
C4 0.0217(5) 0.0419(6) 0.0214(5) 0.0032(4) 0.0070(4) 0.0019(4)
C5 0.0254(5) 0.0344(6) 0.0227(5) -0.0012(4) 0.0072(4) 0.0008(4)
C6 0.0200(5) 0.0357(6) 0.0239(5) 0.0045(4) 0.0047(4) 0.0039(4)
C7 0.0352(6) 0.0330(6) 0.0337(6) 0.0092(5) 0.0074(5) 0.0059(5)
C8 0.0231(5) 0.0370(6) 0.0261(5) 0.0012(4) 0.0103(4) 0.0057(4)
C9 0.0235(5) 0.0392(6) 0.0237(5) 0.0004(4) 0.0101(4) -0.0020(4)
C10 0.0335(6) 0.0342(6) 0.0336(6) 0.0052(5) 0.0060(5) -0.0004(5)

loop_
_atom_type_symbol
_atom_type_description
_atom_type_scat_dispersion_real
_atom_type_scat_dispersion_imag
_atom_type_scat_source
C C 0.0033 0.0016 'International Tables Vol C Tables 4.2.6.8 and 6.1.1.4'
H H 0.0000 0.0000 'International Tables Vol C Tables 4.2.6.8 and 6.1.1.4'
N N 0.0061 0.0033 'International Tables Vol C Tables 4.2.6.8 and 6.1.1.4'
O O 0.0106 0.0060 'International Tables Vol C Tables 4.2.6.8 and 6.1.1.4'

loop_
_geom_angle_atom_site_label_1
_geom_angle_atom_site_label_2
_geom_angle_atom_site_label_3
_geom_angle
C9 N1 C1 113.25(9)
C9 N1 C10 124.00(10)
C1 N1 C10 122.46(10)
O1 C1 N1 123.08(10)
O1 C1 C2 128.45(11)
N1 C1 C2 108.36(9)
C1 C2 C8 104.74(9)
C1 C2 C3 119.01(10)
C8 C2 C3 102.99(9)
C4 C3 C7 100.83(9)
C4 C3 C2 111.07(9)
C7 C3 C2 99.18(9)
O3 C4 C3 110.13(9)
O3 C4 C5 114.53(10)
C3 C4 C5 104.11(9)
O4 C5 C6 111.77(9)
O4 C5 C4 108.42(9)
C6 C5 C4 102.95(9)
C5 C6 C7 100.59(9)
C5 C6 C8 110.28(9)
C7 C6 C8 100.22(9)
C6 C7 C3 94.90(9)
C9 C8 C2 104.44(9)
C9 C8 C6 117.58(10)
C2 C8 C6 104.04(9)
O2 C9 N1 123.80(11)
O2 C9 C8 127.36(10)
N1 C9 C8 108.83(9)

loop_
_geom_bond_atom_site_label_1
_geom_bond_atom_site_label_2
_geom_bond_distance
N1 C9 1.3806(14)
N1 C1 1.3937(15)
N1 C10 1.4578(15)
O1 C1 1.2199(14)
O2 C9 1.2270(15)
O3 C4 1.4243(14)
O4 C5 1.4344(14)
C1 C2 1.5128(16)
C2 C8 1.5504(16)
C2 C3 1.5524(16)
C3 C4 1.5386(17)
C3 C7 1.5485(17)
C4 C5 1.5585(16)
C5 C6 1.5357(15)
C6 C7 1.5450(17)
C6 C8 1.5538(15)
C8 C9 1.5126(17)

loop_
_geom_hbond_atom_site_label_D
_geom_hbond_atom_site_label_H
_geom_hbond_atom_site_label_A
_geom_hbond_distance_DH
_geom_hbond_distance_HA
_geom_hbond_distance_DA
_geom_hbond_angle_DHA
_geom_hbond_site_symmetry_A
O3 H3O O1 0.86(2) 2.00(2) 2.8377(13) 163.7(17) 2
O4 H4O O2 0.86(2) 2.03(2) 2.8680(14) 167.3(18) 3_666

loop_
_geom_torsion_atom_site_label_1
_geom_torsion_atom_site_label_2
_geom_torsion_atom_site_label_3
_geom_torsion_atom_site_label_4
_geom_torsion
C9 N1 C1 O1 -177.19(10)
C10 N1 C1 O1 8.76(17)
C9 N1 C1 C2 -0.72(12)
C10 N1 C1 C2 -174.77(10)
O1 C1 C2 C8 173.10(11)
N1 C1 C2 C8 -3.13(11)
O1 C1 C2 C3 -72.59(15)
N1 C1 C2 C3 111.18(11)
C1 C2 C3 C4 -49.01(13)
C8 C2 C3 C4 66.24(11)
C1 C2 C3 C7 -154.44(10)
C8 C2 C3 C7 -39.19(11)
C7 C3 C4 O3 156.10(9)
C2 C3 C4 O3 51.76(12)
C7 C3 C4 C5 32.87(11)
C2 C3 C4 C5 -71.47(11)
O3 C4 C5 O4 123.93(10)
C3 C4 C5 O4 -115.76(10)
O3 C4 C5 C6 -117.53(10)
C3 C4 C5 C6 2.78(11)
O4 C5 C6 C7 78.61(11)
C4 C5 C6 C7 -37.55(10)
O4 C5 C6 C8 -176.23(9)
C4 C5 C6 C8 67.61(11)
C5 C6 C7 C3 57.05(10)
C8 C6 C7 C3 -56.03(10)
C4 C3 C7 C6 -54.95(10)
C2 C3 C7 C6 58.73(10)
C1 C2 C8 C9 5.41(11)
C3 C2 C8 C9 -119.71(9)
C1 C2 C8 C6 129.27(9)
C3 C2 C8 C6 4.15(11)
C5 C6 C8 C9 41.98(13)
C7 C6 C8 C9 147.39(10)
C5 C6 C8 C2 -72.90(11)
C7 C6 C8 C2 32.51(10)
C1 N1 C9 O2 -176.21(11)
C10 N1 C9 O2 -2.27(17)
C1 N1 C9 C8 4.42(12)
C10 N1 C9 C8 178.37(10)
C2 C8 C9 O2 174.61(11)
C6 C8 C9 O2 59.96(15)
C2 C8 C9 N1 -6.05(11)
C6 C8 C9 N1 -120.71(10)
